data_7024786
loop_
_publ_author_name
'Bruce, Michael I.'
'Fox, Mark A.'
'Low, Paul J.'
'Skelton, Brian W.'
'Zaitseva, Natasha N.'

_publ_section_title
;
 Some reactions of an eta3-tetracyanobutadienyl-ruthenium complex.
;
_journal_issue 15
_journal_name_full 'Dalton transactions (Cambridge, England : 2003)'
_journal_page_first 3759
_journal_page_last 3770
_journal_paper_doi 10.1039/b921324d
_journal_volume 39
_journal_year 2010
_chemical_formula_moiety 'C41 H34 N7 O2 P Ru, 0.3(C H4 O)'
_chemical_formula_sum 'C41.3 H35.2 N7 O2.3 P Ru'
_chemical_formula_weight 798.4
_chemical_name_systematic ?
_space_group_IT_number 2
_symmetry_cell_setting triclinic
_symmetry_space_group_name_Hall '-P 1'
_symmetry_space_group_name_H-M 'P -1'
_atom_sites_solution_hydrogens geom
_atom_sites_solution_primary direct
_atom_sites_solution_secondary difmap
_audit_creation_date 2008-02-07T10:25:06-00:00
_audit_creation_method 'WinGX routine CIF_UPDATE'
_cell_angle_alpha 64.569(4)
_cell_angle_beta 69.109(3)
_cell_angle_gamma 66.706(4)
_cell_formula_units_Z 2
_cell_length_a 12.5756(4)
_cell_length_b 13.0641(6)
_cell_length_c 13.7818(5)
_cell_measurement_reflns_used 14176
_cell_measurement_temperature 100(2)
_cell_measurement_theta_max 36.129
_cell_measurement_theta_min 2.8383
_cell_volume 1829.90(14)
_computing_cell_refinement
;
CrysAlis RED, Oxford Diffraction Ltd.,
Version 1.171.32.5 (release 08-05-2007 CrysAlis171 .NET)
(compiled May 8 2007,13:10:02)
;
_computing_data_collection
;
CrysAlis CCD, Oxford Diffraction Ltd.,
Version 1.171.32.5 (release 08-05-2007 CrysAlis171 .NET)
(compiled May 8 2007,13:10:02)
;
_computing_data_reduction
;
CrysAlis RED, Oxford Diffraction Ltd.,
Version 1.171.32.5 (release 08-05-2007 CrysAlis171 .NET)
(compiled May 8 2007,13:10:02)
;
_computing_structure_refinement 'SHELXL-97 (Sheldrick, 1997)'
_diffrn_ambient_temperature 100(2)
_diffrn_detector_area_resol_mean 16.0009
_diffrn_measured_fraction_theta_full 0.995
_diffrn_measured_fraction_theta_max 0.948
_diffrn_measurement_device_type
;
Oxford Diffraction Xcalibur diffractometer
;
_diffrn_measurement_method '\f and \w scans'
_diffrn_orient_matrix_UB_11 0.0145926118
_diffrn_orient_matrix_UB_12 -0.0492216047
_diffrn_orient_matrix_UB_13 -0.0165954707
_diffrn_orient_matrix_UB_21 0.0432697025
_diffrn_orient_matrix_UB_22 0.0223520654
_diffrn_orient_matrix_UB_23 -0.0458861319
_diffrn_orient_matrix_UB_31 0.043443689
_diffrn_orient_matrix_UB_32 -0.031875102
_diffrn_orient_matrix_UB_33 0.0321718211
_diffrn_radiation_monochromator graphite
_diffrn_radiation_type MoK\a
_diffrn_radiation_wavelength 0.71073
_diffrn_reflns_av_R_equivalents 0.0409
_diffrn_reflns_av_unetI/netI 0.1055
_diffrn_reflns_limit_h_max 20
_diffrn_reflns_limit_h_min -20
_diffrn_reflns_limit_k_max 21
_diffrn_reflns_limit_k_min -21
_diffrn_reflns_limit_l_max 22
_diffrn_reflns_limit_l_min -21
_diffrn_reflns_number 40379
_diffrn_reflns_theta_full 35
_diffrn_reflns_theta_max 36.23
_diffrn_reflns_theta_min 2.85
_exptl_absorpt_coefficient_mu 0.52
_exptl_absorpt_correction_T_max 0.988
_exptl_absorpt_correction_T_min 0.851
_exptl_absorpt_correction_type gaussian
_exptl_absorpt_process_details
;
CrysAlis RED, Oxford Diffraction Ltd.,
Version 1.171.32.5 (release 08-05-2007 CrysAlis171 .NET)
(compiled May 8 2007,13:10:02)
Numerical absorption correction based on gaussian integration over
a multifaceted crystal model
;
_exptl_crystal_density_diffrn 1.449
_exptl_crystal_density_method 'not measured'
_exptl_crystal_F_000 819
_exptl_crystal_size_max 0.66
_exptl_crystal_size_mid 0.13
_exptl_crystal_size_min 0.02
_refine_diff_density_max 1.505
_refine_diff_density_min -0.901
_refine_diff_density_rms 0.109
_refine_ls_extinction_method none
_refine_ls_goodness_of_fit_ref 0.902
_refine_ls_hydrogen_treatment constr
_refine_ls_matrix_type full
_refine_ls_number_parameters 489
_refine_ls_number_reflns 16687
_refine_ls_number_restraints 0
_refine_ls_restrained_S_all 0.903
_refine_ls_R_factor_all 0.0796
_refine_ls_R_factor_gt 0.0448
_refine_ls_shift/su_max 0.048
_refine_ls_shift/su_mean 0.001
_refine_ls_structure_factor_coef Fsqd
_refine_ls_weighting_details 'calc w=1/[\s^2^(Fo^2^)+(0.0637P)^2^+0.0000P] where P=(Fo^2^+2Fc^2^)/3'
_refine_ls_weighting_scheme calc
_refine_ls_wR_factor_gt 0.107
_refine_ls_wR_factor_ref 0.1171
_reflns_number_gt 10462
_reflns_number_total 16687
_reflns_threshold_expression I>2sigma(I)
_cod_data_source_file b921324d.txt
_cod_data_source_block br1399
_cod_depositor_comments
;
 Marking attached hydrogen atoms.

 Antanas Vaitkus,
 2017-07-12
;
_cod_original_sg_symbol_Hall -P_1
_cod_original_sg_symbol_H-M P_-1
_cod_original_formula_sum 'C41.30 H35.20 N7 O2.30 P Ru'
_cod_database_code 7024786

loop_
_symmetry_equiv_pos_as_xyz
'x, y, z'
'-x, -y, -z'

loop_
_atom_site_label
_atom_site_type_symbol
_atom_site_fract_x
_atom_site_fract_y
_atom_site_fract_z
_atom_site_U_iso_or_equiv
_atom_site_adp_type
_atom_site_occupancy
_atom_site_symmetry_multiplicity
_atom_site_calc_flag
_atom_site_refinement_flags
_atom_site_disorder_assembly
_atom_site_disorder_group
_atom_site_attached_hydrogens
Ru1 Ru 0.299303(13) 0.257268(14) 0.107466(13) 0.01694(5) Uani 1 1 d . . . 0
P1 P 0.17120(4) 0.16220(5) 0.25702(4) 0.01719(10) Uani 1 1 d . . . 0
C111 C 0.18850(18) 0.01428(19) 0.26290(18) 0.0232(4) Uani 1 1 d . . . 0
C112 C 0.29920(19) -0.06894(19) 0.26530(18) 0.0246(4) Uani 1 1 d . . . 0
H112 H 0.3636 -0.0478 0.2648 0.03 Uiso 1 1 calc R . . 0
C113 C 0.3180(2) -0.1819(2) 0.2684(2) 0.0333(5) Uani 1 1 d . . . 0
H113 H 0.3942 -0.2379 0.2711 0.04 Uiso 1 1 calc R . . 0
C114 C 0.2258(3) -0.2128(3) 0.2675(3) 0.0527(8) Uani 1 1 d . . . 0
H114 H 0.2382 -0.2901 0.2693 0.063 Uiso 1 1 calc R . . 0
C115 C 0.1142(3) -0.1303(3) 0.2639(4) 0.0688(12) Uani 1 1 d . . . 0
H115 H 0.0507 -0.1515 0.2626 0.083 Uiso 1 1 calc R . . 0
C116 C 0.0952(2) -0.0179(3) 0.2622(3) 0.0447(7) Uani 1 1 d . . . 0
H116 H 0.0186 0.0376 0.2605 0.054 Uiso 1 1 calc R . . 0
C121 C 0.17219(16) 0.14157(18) 0.39663(16) 0.0184(4) Uani 1 1 d . . . 0
C122 C 0.20345(17) 0.03134(19) 0.47655(17) 0.0226(4) Uani 1 1 d . . . 0
H122 H 0.22 -0.0387 0.4616 0.027 Uiso 1 1 calc R . . 0
C123 C 0.21058(19) 0.0234(2) 0.57843(18) 0.0272(4) Uani 1 1 d . . . 0
H123 H 0.2318 -0.0521 0.6326 0.033 Uiso 1 1 calc R . . 0
C124 C 0.1872(2) 0.1239(2) 0.60101(18) 0.0287(5) Uani 1 1 d . . . 0
H124 H 0.1952 0.1179 0.6694 0.034 Uiso 1 1 calc R . . 0
C125 C 0.1518(2) 0.2342(2) 0.52337(18) 0.0291(5) Uani 1 1 d . . . 0
H125 H 0.133 0.3039 0.5396 0.035 Uiso 1 1 calc R . . 0
C126 C 0.14389(19) 0.2429(2) 0.42240(17) 0.0240(4) Uani 1 1 d . . . 0
H126 H 0.1189 0.3187 0.37 0.029 Uiso 1 1 calc R . . 0
C131 C 0.01297(16) 0.23794(18) 0.25677(17) 0.0211(4) Uani 1 1 d . . . 0
C132 C -0.07458(17) 0.2205(2) 0.35426(19) 0.0266(4) Uani 1 1 d . . . 0
H132 H -0.0525 0.1718 0.4227 0.032 Uiso 1 1 calc R . . 0
C133 C -0.19398(19) 0.2742(2) 0.3515(2) 0.0336(5) Uani 1 1 d . . . 0
H133 H -0.2531 0.2632 0.4182 0.04 Uiso 1 1 calc R . . 0
C134 C -0.22723(19) 0.3436(2) 0.2518(2) 0.0328(5) Uani 1 1 d . . . 0
H134 H -0.3089 0.3791 0.2501 0.039 Uiso 1 1 calc R . . 0
C135 C -0.14139(19) 0.3610(2) 0.1554(2) 0.0306(5) Uani 1 1 d . . . 0
H135 H -0.1639 0.4085 0.087 0.037 Uiso 1 1 calc R . . 0
C136 C -0.02154(18) 0.3091(2) 0.15794(18) 0.0248(4) Uani 1 1 d . . . 0
H136 H 0.0372 0.3227 0.0912 0.03 Uiso 1 1 calc R . . 0
C1 C 0.62283(17) 0.2045(2) 0.13801(17) 0.0235(4) Uani 1 1 d . . . 0
C11 C 0.74022(18) 0.1220(2) 0.13720(18) 0.0302(5) Uani 1 1 d . . . 0
N11 N 0.83509(17) 0.0602(2) 0.13531(19) 0.0436(6) Uani 1 1 d . . . 0
C12 C 0.62264(18) 0.3248(2) 0.07156(19) 0.0288(5) Uani 1 1 d . . . 0
N12 N 0.63165(19) 0.4169(2) 0.01762(19) 0.0417(5) Uani 1 1 d . . . 0
C2 C 0.52234(16) 0.17032(19) 0.19712(15) 0.0190(4) Uani 1 1 d . . . 0
C21 C 0.53422(16) 0.04269(19) 0.25973(16) 0.0200(4) Uani 1 1 d . . . 0
C22 C 0.59702(19) -0.0423(2) 0.20856(18) 0.0263(4) Uani 1 1 d . . . 0
H22 H 0.6324 -0.0189 0.1319 0.032 Uiso 1 1 calc R . . 0
C23 C 0.6082(2) -0.1614(2) 0.2692(2) 0.0311(5) Uani 1 1 d . . . 0
H23 H 0.6493 -0.2191 0.2337 0.037 Uiso 1 1 calc R . . 0
C24 C 0.5591(2) -0.1959(2) 0.3816(2) 0.0292(5) Uani 1 1 d . . . 0
H24 H 0.5689 -0.2775 0.4236 0.035 Uiso 1 1 calc R . . 0
C25 C 0.49561(18) -0.1112(2) 0.43288(18) 0.0246(4) Uani 1 1 d . . . 0
H25 H 0.4622 -0.1351 0.5099 0.03 Uiso 1 1 calc R . . 0
C26 C 0.48086(17) 0.00730(19) 0.37240(16) 0.0208(4) Uani 1 1 d . . . 0
H26 H 0.4344 0.065 0.4072 0.025 Uiso 1 1 calc R . . 0
C3 C 0.40410(15) 0.25565(17) 0.19342(15) 0.0170(3) Uani 1 1 d . . . 0
C4 C 0.36802(16) 0.34655(18) 0.23337(16) 0.0191(4) Uani 1 1 d . . . 0
C41 C 0.42884(17) 0.3628(2) 0.29402(17) 0.0238(4) Uani 1 1 d . . . 0
N41 N 0.47589(18) 0.3753(2) 0.34333(18) 0.0366(5) Uani 1 1 d . . . 0
C51 C 0.25644(16) 0.43016(18) 0.21117(16) 0.0194(4) Uani 1 1 d . . . 0
N52 N 0.20871(14) 0.40677(15) 0.15100(13) 0.0183(3) Uani 1 1 d . . . 0
N53 N 0.10553(15) 0.48894(16) 0.13973(16) 0.0256(4) Uani 1 1 d . . . 0
N54 N 0.09614(16) 0.55697(17) 0.19228(17) 0.0289(4) Uani 1 1 d . A . 0
N55 N 0.18635(16) 0.52431(16) 0.23895(16) 0.0263(4) Uani 1 1 d . . . 0
C01 C 0.0133(4) 0.7997(4) 0.0527(4) 0.0375(10) Uani 0.628(5) 1 d P A 1 0
H01A H 0.0058 0.8562 0.0854 0.056 Uiso 0.628(5) 1 calc PR A 1 0
H01B H -0.0141 0.8427 -0.0163 0.056 Uiso 0.628(5) 1 calc PR A 1 0
H01C H 0.0966 0.7532 0.0375 0.056 Uiso 0.628(5) 1 calc PR A 1 0
O02 O -0.0575(2) 0.7222(2) 0.1276(2) 0.0325(8) Uani 0.628(5) 1 d P A 1 0
C03 C -0.0189(2) 0.6474(2) 0.2182(3) 0.0442(7) Uani 1 1 d . . . 0
H03 H -0.0033 0.6941 0.2505 0.053 Uiso 0.628(5) 1 calc PR A 1 0
H03' H -0.0492 0.671 0.1515 0.053 Uiso 0.372(5) 1 d PR A 2 0
C04 C -0.1103(2) 0.5851(3) 0.3060(2) 0.0431(7) Uani 1 1 d . A . 0
H04A H -0.1868 0.644 0.3226 0.052 Uiso 1 1 calc R . . 0
H04B H -0.124 0.5328 0.2796 0.052 Uiso 1 1 calc R . . 0
O05 O -0.06439(19) 0.5196(2) 0.39880(19) 0.0537(5) Uani 1 1 d . . . 0
C06 C -0.1458(3) 0.4619(3) 0.4897(3) 0.0628(9) Uani 1 1 d . A . 0
H06A H -0.2239 0.5196 0.4998 0.094 Uiso 1 1 calc R . . 0
H06B H -0.1161 0.4281 0.557 0.094 Uiso 1 1 calc R . . 0
H06C H -0.1527 0.3985 0.4741 0.094 Uiso 1 1 calc R . . 0
C01' C 0.0467(11) 0.8073(12) 0.1059(11) 0.084(4) Uiso 0.372(5) 1 d P A 2 0
H01D H 0.0371 0.8815 0.1143 0.126 Uiso 0.372(5) 1 calc PR A 2 0
H01E H 0.0132 0.8248 0.0443 0.126 Uiso 0.372(5) 1 calc PR A 2 0
H01F H 0.1313 0.7644 0.091 0.126 Uiso 0.372(5) 1 calc PR A 2 0
O02' O -0.0166(6) 0.7332(7) 0.2091(6) 0.070(2) Uiso 0.372(5) 1 d P A 2 0
C101 C 0.44931(19) 0.2110(2) -0.02459(17) 0.0295(5) Uani 1 1 d . . . 0
H101 H 0.53 0.1925 -0.0232 0.035 Uiso 1 1 calc R . . 0
C102 C 0.3833(2) 0.1293(2) 0.01946(18) 0.0285(5) Uani 1 1 d . . . 0
H102 H 0.4106 0.0467 0.0565 0.034 Uiso 1 1 calc R . . 0
C103 C 0.2660(2) 0.1948(2) -0.00231(18) 0.0276(4) Uani 1 1 d . . . 0
H103 H 0.2025 0.1625 0.0173 0.033 Uiso 1 1 calc R . . 0
C104 C 0.2626(2) 0.3143(2) -0.05745(17) 0.0270(4) Uani 1 1 d . . . 0
H104 H 0.196 0.3769 -0.0814 0.032 Uiso 1 1 calc R . . 0
C105 C 0.3754(2) 0.3261(2) -0.07149(17) 0.0273(4) Uani 1 1 d . . . 0
H105 H 0.3974 0.3976 -0.1058 0.033 Uiso 1 1 calc R . . 0
O10 O 0.5844(6) 0.5461(7) 0.3657(6) 0.052(2) Uiso 0.298(6) 1 d P . . 1
C10 C 0.5954(10) 0.4858(10) 0.4628(10) 0.054(3) Uiso 0.298(6) 1 d P . . 3

loop_
_atom_site_aniso_label
_atom_site_aniso_U_11
_atom_site_aniso_U_22
_atom_site_aniso_U_33
_atom_site_aniso_U_23
_atom_site_aniso_U_13
_atom_site_aniso_U_12
Ru1 0.01707(7) 0.01873(8) 0.01487(7) -0.00605(6) -0.00379(5) -0.00438(5)
P1 0.0166(2) 0.0184(2) 0.0177(2) -0.00692(19) -0.00386(17) -0.00526(18)
C111 0.0226(9) 0.0250(11) 0.0240(10) -0.0103(8) -0.0024(7) -0.0089(8)
C112 0.0302(10) 0.0221(10) 0.0239(10) -0.0093(8) -0.0080(8) -0.0063(8)
C113 0.0386(12) 0.0247(12) 0.0334(13) -0.0136(10) -0.0039(10) -0.0055(9)
C114 0.0494(16) 0.0384(16) 0.077(2) -0.0380(16) 0.0127(15) -0.0222(13)
C115 0.0349(14) 0.060(2) 0.139(4) -0.070(2) 0.0070(18) -0.0238(14)
C116 0.0236(10) 0.0438(16) 0.083(2) -0.0435(16) 0.0017(12) -0.0127(10)
C121 0.0172(8) 0.0201(9) 0.0178(9) -0.0060(7) -0.0009(6) -0.0082(7)
C122 0.0231(9) 0.0237(10) 0.0192(9) -0.0068(8) -0.0033(7) -0.0067(8)
C123 0.0256(10) 0.0303(12) 0.0191(10) -0.0038(9) -0.0044(8) -0.0071(9)
C124 0.0317(10) 0.0409(14) 0.0182(10) -0.0124(9) -0.0024(8) -0.0151(10)
C125 0.0397(12) 0.0316(12) 0.0215(10) -0.0125(9) -0.0008(9) -0.0172(10)
C126 0.0315(10) 0.0220(10) 0.0184(9) -0.0053(8) -0.0024(8) -0.0120(8)
C131 0.0172(8) 0.0212(10) 0.0274(10) -0.0102(8) -0.0055(7) -0.0052(7)
C132 0.0188(8) 0.0266(11) 0.0299(11) -0.0077(9) -0.0033(8) -0.0060(8)
C133 0.0188(9) 0.0311(13) 0.0434(14) -0.0084(11) -0.0039(9) -0.0072(9)
C134 0.0177(9) 0.0305(12) 0.0474(15) -0.0097(11) -0.0106(9) -0.0048(8)
C135 0.0252(10) 0.0311(12) 0.0364(13) -0.0073(10) -0.0132(9) -0.0078(9)
C136 0.0214(9) 0.0291(11) 0.0257(10) -0.0082(9) -0.0081(8) -0.0077(8)
C1 0.0167(8) 0.0290(11) 0.0184(9) -0.0038(8) -0.0040(7) -0.0048(8)
C11 0.0201(9) 0.0403(14) 0.0211(10) -0.0037(10) -0.0041(7) -0.0078(9)
N11 0.0216(9) 0.0541(15) 0.0344(12) -0.0072(11) -0.0039(8) -0.0012(9)
C12 0.0180(9) 0.0371(13) 0.0259(11) -0.0035(10) -0.0048(7) -0.0105(9)
N12 0.0322(10) 0.0467(14) 0.0378(12) 0.0007(11) -0.0068(9) -0.0204(10)
C2 0.0173(8) 0.0249(10) 0.0144(8) -0.0072(7) -0.0041(6) -0.0047(7)
C21 0.0157(8) 0.0231(10) 0.0201(9) -0.0086(8) -0.0045(7) -0.0025(7)
C22 0.0268(10) 0.0268(11) 0.0214(10) -0.0088(9) -0.0088(8) 0.0000(8)
C23 0.0321(11) 0.0276(12) 0.0300(12) -0.0145(10) -0.0126(9) 0.0055(9)
C24 0.0333(11) 0.0208(11) 0.0315(12) -0.0057(9) -0.0168(9) -0.0007(9)
C25 0.0257(9) 0.0291(11) 0.0189(9) -0.0066(8) -0.0069(7) -0.0077(8)
C26 0.0194(8) 0.0258(10) 0.0178(9) -0.0084(8) -0.0061(7) -0.0041(7)
C3 0.0157(7) 0.0179(9) 0.0142(8) -0.0010(7) -0.0031(6) -0.0065(7)
C4 0.0172(8) 0.0217(10) 0.0182(9) -0.0053(8) -0.0047(6) -0.0064(7)
C41 0.0213(9) 0.0293(11) 0.0216(10) -0.0106(9) -0.0016(7) -0.0086(8)
N41 0.0336(10) 0.0541(14) 0.0338(11) -0.0205(10) -0.0054(8) -0.0196(10)
C51 0.0189(8) 0.0199(9) 0.0204(9) -0.0080(8) -0.0025(7) -0.0069(7)
N52 0.0172(7) 0.0188(8) 0.0181(8) -0.0054(6) -0.0046(6) -0.0047(6)
N53 0.0227(8) 0.0212(9) 0.0315(10) -0.0087(8) -0.0102(7) -0.0016(7)
N54 0.0240(8) 0.0231(10) 0.0405(11) -0.0150(9) -0.0104(8) -0.0002(7)
N55 0.0271(9) 0.0219(9) 0.0318(10) -0.0132(8) -0.0080(7) -0.0032(7)
C01 0.040(2) 0.031(2) 0.038(2) -0.0088(18) -0.0046(17) -0.0149(17)
O02 0.0250(12) 0.0311(15) 0.0377(16) -0.0085(12) -0.0095(11) -0.0058(10)
C03 0.0356(13) 0.0195(12) 0.071(2) -0.0131(13) -0.0191(13) 0.0020(10)
C04 0.0300(12) 0.0460(16) 0.0328(14) -0.0155(12) -0.0056(10) 0.0105(11)
O05 0.0468(11) 0.0587(14) 0.0514(13) -0.0216(11) -0.0071(9) -0.0111(10)
C06 0.068(2) 0.055(2) 0.0456(19) -0.0163(16) 0.0078(16) -0.0172(17)
C101 0.0258(10) 0.0440(14) 0.0172(10) -0.0161(10) -0.0021(7) -0.0045(9)
C102 0.0357(11) 0.0283(12) 0.0197(10) -0.0142(9) -0.0047(8) -0.0021(9)
C103 0.0348(11) 0.0326(12) 0.0228(10) -0.0162(9) -0.0043(8) -0.0113(9)
C104 0.0311(10) 0.0334(12) 0.0171(10) -0.0094(9) -0.0100(8) -0.0050(9)
C105 0.0334(11) 0.0349(13) 0.0136(9) -0.0063(9) -0.0027(8) -0.0141(9)

loop_
_atom_type_symbol
_atom_type_description
_atom_type_scat_dispersion_real
_atom_type_scat_dispersion_imag
_atom_type_scat_source
C C 0.0033 0.0016 'International Tables Vol C Tables 4.2.6.8 and 6.1.1.4'
H H 0 0 'International Tables Vol C Tables 4.2.6.8 and 6.1.1.4'
N N 0.0061 0.0033 'International Tables Vol C Tables 4.2.6.8 and 6.1.1.4'
P P 0.1023 0.0942 'International Tables Vol C Tables 4.2.6.8 and 6.1.1.4'
Ru Ru -1.2594 0.8363 'International Tables Vol C Tables 4.2.6.8 and 6.1.1.4'
O O 0.0106 0.006 'International Tables Vol C Tables 4.2.6.8 and 6.1.1.4'

loop_
_geom_angle_atom_site_label_1
_geom_angle_atom_site_label_2
_geom_angle_atom_site_label_3
_geom_angle
C3 Ru1 N52 76.52(7)
C3 Ru1 C102 114.30(8)
N52 Ru1 C102 164.87(8)
C3 Ru1 C101 94.28(8)
N52 Ru1 C101 135.61(8)
C102 Ru1 C101 37.41(9)
C3 Ru1 C105 109.18(8)
N52 Ru1 C105 104.10(8)
C102 Ru1 C105 63.06(9)
C101 Ru1 C105 37.69(9)
C3 Ru1 C103 152.60(8)
N52 Ru1 C103 130.06(8)
C102 Ru1 C103 38.31(8)
C101 Ru1 C103 62.74(9)
C105 Ru1 C103 62.46(9)
C3 Ru1 C104 146.03(8)
N52 Ru1 C104 102.16(8)
C102 Ru1 C104 62.86(9)
C101 Ru1 C104 62.50(8)
C105 Ru1 C104 37.41(8)
C103 Ru1 C104 36.81(9)
C3 Ru1 P1 97.85(5)
N52 Ru1 P1 87.74(5)
C102 Ru1 P1 100.61(7)
C101 Ru1 P1 136.64(7)
C105 Ru1 P1 152.28(6)
C103 Ru1 P1 90.64(6)
C104 Ru1 P1 116.09(6)
C111 P1 C121 104.03(10)
C111 P1 C131 103.08(9)
C121 P1 C131 100.77(9)
C111 P1 Ru1 113.62(7)
C121 P1 Ru1 119.38(6)
C131 P1 Ru1 113.92(7)
C112 C111 C116 118.4(2)
C112 C111 P1 118.95(16)
C116 C111 P1 122.61(17)
C113 C112 C111 121.5(2)
C113 C112 H112 119.2
C111 C112 H112 119.2
C114 C113 C112 119.6(2)
C114 C113 H113 120.2
C112 C113 H113 120.2
C113 C114 C115 119.9(3)
C113 C114 H114 120.1
C115 C114 H114 120.1
C116 C115 C114 120.4(3)
C116 C115 H115 119.8
C114 C115 H115 119.8
C115 C116 C111 120.1(2)
C115 C116 H116 119.9
C111 C116 H116 119.9
C122 C121 C126 118.58(18)
C122 C121 P1 123.90(16)
C126 C121 P1 117.47(15)
C121 C122 C123 120.3(2)
C121 C122 H122 119.9
C123 C122 H122 119.9
C124 C123 C122 120.5(2)
C124 C123 H123 119.8
C122 C123 H123 119.8
C123 C124 C125 119.7(2)
C123 C124 H124 120.2
C125 C124 H124 120.2
C126 C125 C124 120.1(2)
C126 C125 H125 119.9
C124 C125 H125 119.9
C125 C126 C121 120.8(2)
C125 C126 H126 119.6
C121 C126 H126 119.6
C136 C131 C132 118.82(18)
C136 C131 P1 119.96(15)
C132 C131 P1 121.14(16)
C133 C132 C131 120.2(2)
C133 C132 H132 119.9
C131 C132 H132 119.9
C134 C133 C132 120.4(2)
C134 C133 H133 119.8
C132 C133 H133 119.8
C135 C134 C133 119.7(2)
C135 C134 H134 120.1
C133 C134 H134 120.1
C134 C135 C136 120.1(2)
C134 C135 H135 119.9
C136 C135 H135 119.9
C131 C136 C135 120.8(2)
C131 C136 H136 119.6
C135 C136 H136 119.6
C2 C1 C12 123.81(19)
C2 C1 C11 122.5(2)
C12 C1 C11 113.71(18)
N11 C11 C1 177.3(3)
N12 C12 C1 174.8(2)
C1 C2 C3 121.21(19)
C1 C2 C21 118.64(18)
C3 C2 C21 120.00(16)
C22 C21 C26 119.4(2)
C22 C21 C2 121.30(18)
C26 C21 C2 119.33(17)
C23 C22 C21 120.2(2)
C23 C22 H22 119.9
C21 C22 H22 119.9
C24 C23 C22 119.9(2)
C24 C23 H23 120
C22 C23 H23 120
C23 C24 C25 120.0(2)
C23 C24 H24 120
C25 C24 H24 120
C26 C25 C24 120.3(2)
C26 C25 H25 119.9
C24 C25 H25 119.9
C25 C26 C21 120.09(19)
C25 C26 H26 120
C21 C26 H26 120
C4 C3 C2 120.71(17)
C4 C3 Ru1 117.96(13)
C2 C3 Ru1 120.67(14)
C3 C4 C51 113.57(17)
C3 C4 C41 126.73(18)
C51 C4 C41 119.69(18)
N41 C41 C4 179.1(2)
N55 C51 N52 111.48(17)
N55 C51 C4 134.24(19)
N52 C51 C4 114.24(17)
N53 N52 C51 107.26(16)
N53 N52 Ru1 134.96(14)
C51 N52 Ru1 117.67(13)
N54 N53 N52 104.40(16)
N53 N54 N55 115.21(17)
N53 N54 C03 121.4(2)
N55 N54 C03 122.1(2)
C51 N55 N54 101.64(17)
C03 O02 C01 115.1(3)
O02' C03 N54 118.8(5)
O02 C03 N54 111.3(3)
O02' C03 C04 123.9(5)
O02 C03 C04 112.9(2)
N54 C03 C04 109.8(2)
O02 C03 H03 107.5
N54 C03 H03 107.5
C04 C03 H03 107.5
O02' C03 H03' 98.9
N54 C03 H03' 99.1
C04 C03 H03' 99.4
O05 C04 C03 107.0(2)
O05 C04 H04A 110.3
C03 C04 H04A 110.3
O05 C04 H04B 110.3
C03 C04 H04B 110.3
H04A C04 H04B 108.6
C04 O05 C06 112.1(2)
O05 C06 H06A 109.5
O05 C06 H06B 109.5
H06A C06 H06B 109.5
O05 C06 H06C 109.5
H06A C06 H06C 109.5
H06B C06 H06C 109.5
O02' C01' H01D 109.5
O02' C01' H01E 109.5
H01D C01' H01E 109.5
O02' C01' H01F 109.5
H01D C01' H01F 109.5
H01E C01' H01F 109.5
C03 O02' C01' 122.4(8)
C102 C101 C105 108.9(2)
C102 C101 Ru1 71.14(12)
C105 C101 Ru1 71.76(12)
C102 C101 H101 125.6
C105 C101 H101 125.6
Ru1 C101 H101 123.2
C101 C102 C103 107.2(2)
C101 C102 Ru1 71.45(13)
C103 C102 Ru1 71.72(12)
C101 C102 H102 126.4
C103 C102 H102 126.4
Ru1 C102 H102 122.2
C104 C103 C102 107.9(2)
C104 C103 Ru1 71.95(12)
C102 C103 Ru1 69.97(12)
C104 C103 H103 126
C102 C103 H103 126
Ru1 C103 H103 123.7
C103 C104 C105 108.7(2)
C103 C104 Ru1 71.24(12)
C105 C104 Ru1 70.81(11)
C103 C104 H104 125.7
C105 C104 H104 125.7
Ru1 C104 H104 123.9
C104 C105 C101 107.3(2)
C104 C105 Ru1 71.77(12)
C101 C105 Ru1 70.55(12)
C104 C105 H105 126.3
C101 C105 H105 126.3
Ru1 C105 H105 123

loop_
_geom_bond_atom_site_label_1
_geom_bond_atom_site_label_2
_geom_bond_distance
Ru1 C3 2.0518(18)
Ru1 N52 2.0571(17)
Ru1 C102 2.194(2)
Ru1 C101 2.198(2)
Ru1 C105 2.214(2)
Ru1 C103 2.217(2)
Ru1 C104 2.226(2)
Ru1 P1 2.3242(5)
P1 C111 1.826(2)
P1 C121 1.829(2)
P1 C131 1.8393(19)
C111 C112 1.388(3)
C111 C116 1.398(3)
C112 C113 1.383(3)
C112 H112 0.95
C113 C114 1.375(4)
C113 H113 0.95
C114 C115 1.393(4)
C114 H114 0.95
C115 C116 1.382(4)
C115 H115 0.95
C116 H116 0.95
C121 C122 1.393(3)
C121 C126 1.395(3)
C122 C123 1.395(3)
C122 H122 0.95
C123 C124 1.374(3)
C123 H123 0.95
C124 C125 1.389(3)
C124 H124 0.95
C125 C126 1.384(3)
C125 H125 0.95
C126 H126 0.95
C131 C136 1.387(3)
C131 C132 1.396(3)
C132 C133 1.390(3)
C132 H132 0.95
C133 C134 1.388(4)
C133 H133 0.95
C134 C135 1.376(3)
C134 H134 0.95
C135 C136 1.393(3)
C135 H135 0.95
C136 H136 0.95
C1 C2 1.364(3)
C1 C12 1.439(3)
C1 C11 1.443(3)
C11 N11 1.145(3)
C12 N12 1.137(3)
C2 C3 1.466(3)
C2 C21 1.485(3)
C21 C22 1.391(3)
C21 C26 1.400(3)
C22 C23 1.391(3)
C22 H22 0.95
C23 C24 1.386(3)
C23 H23 0.95
C24 C25 1.390(3)
C24 H24 0.95
C25 C26 1.379(3)
C25 H25 0.95
C26 H26 0.95
C3 C4 1.370(3)
C4 C51 1.436(3)
C4 C41 1.437(3)
C41 N41 1.140(3)
C51 N55 1.320(3)
C51 N52 1.364(3)
N52 N53 1.326(2)
N53 N54 1.318(3)
N54 N55 1.336(3)
N54 C03 1.503(3)
C01 O02 1.429(5)
C01 H01A 0.98
C01 H01B 0.98
C01 H01C 0.98
O02 C03 1.326(4)
C03 O02' 1.085(8)
C03 C04 1.532(4)
C03 H03 1
C03 H03' 1
C04 O05 1.377(3)
C04 H04A 0.99
C04 H04B 0.99
O05 C06 1.439(4)
C06 H06A 0.98
C06 H06B 0.98
C06 H06C 0.98
C01' O02' 1.487(14)
C01' H01D 0.98
C01' H01E 0.98
C01' H01F 0.98
C101 C102 1.408(3)
C101 C105 1.425(3)
C101 H101 0.95
C102 C103 1.447(3)
C102 H102 0.95
C103 C104 1.403(3)
C103 H103 0.95
C104 C105 1.424(3)
C104 H104 0.95
C105 H105 0.95
O10 C10 1.253(13)
